data_7043140
loop_
_publ_author_name
'Roesky, Herbert W.'
'Kundu, Subrata'
'Samuel, Prinson P.'
'Luebben, Anna'
'Andrada, Diego Marcelo'
'Frenking, G.'
'Dittrich, Birger'

_publ_section_title
;
 Carbene Stabilized Interconnected Bis-germylene and its Silicon Analogue
 with Small Methyl Substituents
;
_journal_name_full 'Dalton Trans.'
_journal_paper_doi 10.1039/C7DT01796K
_journal_year 2017
_chemical_formula_moiety 'C84 H136 Ge4 N4'
_chemical_formula_sum 'C84 H136 Ge4 N4'
_chemical_formula_weight 1492.32
_chemical_properties_physical ', Air-sensitive,Moisture-sensitive,Oxygen-sensitive'
_space_group_crystal_system tetragonal
_space_group_IT_number 88
_space_group_name_Hall '-I 4ad'
_space_group_name_H-M_alt 'I 41/a'
_symmetry_space_group_name_Hall '-I 4ad'
_symmetry_space_group_name_H-M 'I 41/a :2'
_atom_sites_solution_hydrogens geom
_audit_creation_method SHELXL-2014/6
_audit_update_record
;
2017-02-20 deposited with the CCDC.
2017-05-26 downloaded from the CCDC.
;
_cell_angle_alpha 90
_cell_angle_beta 90
_cell_angle_gamma 90
_cell_formula_units_Z 8
_cell_length_a 39.612(7)
_cell_length_b 39.612(7)
_cell_length_c 10.206(6)
_cell_measurement_reflns_used 106532
_cell_measurement_temperature 100(2)
_cell_measurement_theta_max 25.08
_cell_measurement_theta_min 0.92
_cell_volume 16014(10)
_computing_cell_refinement 'XDS (Kabsch, 2010)'
_computing_data_collection 'XDS (Kabsch, 2010)'
_computing_publication_material 'enCIFer 1.5.1, CCDC, 2015'
_computing_structure_refinement 'SHELXL-2014 (Sheldrick, 2014)'
_computing_structure_solution 'SHELXS-97 (Sheldrick, 2008)'
_diffrn_ambient_temperature 100(2)
_diffrn_measured_fraction_theta_full 1.000
_diffrn_measured_fraction_theta_max 1.000
_diffrn_measurement_device_type 'Microdiffractometer at the SLS'
_diffrn_measurement_method '\f scans'
_diffrn_radiation_type synchrotron
_diffrn_radiation_wavelength 0.6358
_diffrn_reflns_av_R_equivalents 0.0834
_diffrn_reflns_av_unetI/netI 0.0228
_diffrn_reflns_Laue_measured_fraction_full 1.000
_diffrn_reflns_Laue_measured_fraction_max 1.000
_diffrn_reflns_limit_h_max 52
_diffrn_reflns_limit_h_min -52
_diffrn_reflns_limit_k_max 52
_diffrn_reflns_limit_k_min -52
_diffrn_reflns_limit_l_max 13
_diffrn_reflns_limit_l_min -13
_diffrn_reflns_number 231043
_diffrn_reflns_point_group_measured_fraction_full 1.000
_diffrn_reflns_point_group_measured_fraction_max 1.000
_diffrn_reflns_theta_full 22.425
_diffrn_reflns_theta_max 25.085
_diffrn_reflns_theta_min 0.920
_diffrn_source 'monochromated X-rays beamline X10SA@SLS'
_exptl_absorpt_coefficient_mu 1.136
_exptl_absorpt_correction_T_max 0.7452
_exptl_absorpt_correction_T_min 0.6824
_exptl_absorpt_correction_type empirical
_exptl_absorpt_process_details
;
SADABS version 2016/1, multi-scan. (G. M. Sheldrick, 2016)
;
_exptl_crystal_colour red
_exptl_crystal_density_diffrn 1.238
_exptl_crystal_description block
_exptl_crystal_F_000 6368
_exptl_crystal_size_max 0.015
_exptl_crystal_size_mid 0.014
_exptl_crystal_size_min 0.010
_exptl_transmission_factor_max 25.08
_exptl_transmission_factor_min 0.92
_refine_diff_density_max 0.797
_refine_diff_density_min -0.549
_refine_diff_density_rms 0.056
_refine_ls_extinction_method none
_refine_ls_goodness_of_fit_ref 1.034
_refine_ls_hydrogen_treatment constr
_refine_ls_matrix_type full
_refine_ls_number_parameters 471
_refine_ls_number_reflns 9938
_refine_ls_number_restraints 69
_refine_ls_restrained_S_all 1.034
_refine_ls_R_factor_all 0.0388
_refine_ls_R_factor_gt 0.0307
_refine_ls_shift/su_max 0.002
_refine_ls_shift/su_mean 0.000
_refine_ls_structure_factor_coef Fsqd
_refine_ls_weighting_details 'w=1/[\s^2^(Fo^2^)+(0.0429P)^2^+1.1723P] where P=(Fo^2^+2Fc^2^)/3'
_refine_ls_weighting_scheme calc
_refine_ls_wR_factor_gt 0.0853
_refine_ls_wR_factor_ref 0.0876
_reflns_Friedel_coverage 0.000
_reflns_number_gt 8918
_reflns_number_total 9947
_reflns_threshold_expression 'I > 2\s(I)'
_cod_data_source_file c7dt01796k2.cif
_cod_data_source_block skr184
_cod_original_cell_volume 16014(11)
_cod_database_code 7043140
_shelx_space_group_comment
;
The symmetry employed for this shelxl refinement is uniquely defined
by the following loop, which should always be used as a source of
symmetry information in preference to the above space-group names.
They are only intended as comments.
;
_shelxl_version_number 2014/6

loop_
_space_group_symop_operation_xyz
'x, y, z'
'-x+1/2, -y, z+1/2'
'-y+3/4, x+1/4, z+1/4'
'y+3/4, -x+3/4, z+3/4'
'x+1/2, y+1/2, z+1/2'
'-x+1, -y+1/2, z+1'
'-y+5/4, x+3/4, z+3/4'
'y+5/4, -x+5/4, z+5/4'
'-x, -y, -z'
'x-1/2, y, -z-1/2'
'y-3/4, -x-1/4, -z-1/4'
'-y-3/4, x-3/4, -z-3/4'
'-x+1/2, -y+1/2, -z+1/2'
'x, y+1/2, -z'
'y-1/4, -x+1/4, -z+1/4'
'-y-1/4, x-1/4, -z-1/4'

loop_
_atom_site_label
_atom_site_type_symbol
_atom_site_fract_x
_atom_site_fract_y
_atom_site_fract_z
_atom_site_U_iso_or_equiv
_atom_site_adp_type
_atom_site_occupancy
_atom_site_site_symmetry_order
_atom_site_calc_flag
_atom_site_refinement_flags_posn
_atom_site_refinement_flags_adp
_atom_site_refinement_flags_occupancy
_atom_site_disorder_assembly
_atom_site_disorder_group
Ge1 Ge 0.39629(2) 0.43227(2) 0.33096(2) 0.02306(6) Uani 1 1 d . . . . .
Ge2 Ge 0.43792(2) 0.42645(2) 0.15509(2) 0.02337(6) Uani 1 1 d . . . . .
N1 N 0.46479(4) 0.36612(4) 0.02601(17) 0.0260(3) Uani 1 1 d . . . . .
N2 N 0.36457(4) 0.49290(4) 0.43858(14) 0.0208(3) Uani 1 1 d . . . . .
C0A C 0.48191(5) 0.44300(5) 0.2236(2) 0.0310(4) Uani 1 1 d . . . . .
H0A H 0.5003 0.4344 0.1685 0.047 Uiso 1 1 calc R U . . .
H0B H 0.4850 0.4350 0.3137 0.047 Uiso 1 1 calc R U . . .
H0C H 0.4821 0.4677 0.2223 0.047 Uiso 1 1 calc R U . . .
C0B C 0.41900(6) 0.41790(5) 0.4961(2) 0.0368(5) Uani 1 1 d . . . . .
H0D H 0.4044 0.4231 0.5710 0.055 Uiso 1 1 calc R U . . .
H0E H 0.4405 0.4300 0.5054 0.055 Uiso 1 1 calc R U . . .
H0F H 0.4233 0.3935 0.4932 0.055 Uiso 1 1 calc R U . . .
C1 C 0.43932(4) 0.38103(4) 0.09347(18) 0.0218(4) Uani 1 1 d . . . . .
C2 C 0.40758(4) 0.35920(5) 0.0742(2) 0.0270(4) Uani 1 1 d . U . . .
C3A C 0.42110(15) 0.32781(15) 0.0014(5) 0.0317(11) Uani 0.7 1 d . U P A 1
H31A H 0.4044 0.3195 -0.0630 0.038 Uiso 0.7 1 calc R U P A 1
H32A H 0.4263 0.3094 0.0638 0.038 Uiso 0.7 1 calc R U P A 1
C3B C 0.4187(4) 0.3349(4) -0.0385(13) 0.035(3) Uani 0.3 1 d . U P A 2
H31B H 0.4084 0.3124 -0.0245 0.042 Uiso 0.3 1 calc R U P A 2
H32B H 0.4104 0.3437 -0.1234 0.042 Uiso 0.3 1 calc R U P A 2
C4A C 0.45353(17) 0.34012(15) -0.0685(7) 0.0317(12) Uani 0.7 1 d . U P A 1
C4B C 0.4557(5) 0.3314(3) -0.0436(18) 0.034(3) Uani 0.3 1 d . U P A 2
C5 C 0.37845(5) 0.37758(6) 0.0111(3) 0.0430(6) Uani 1 1 d . U . . .
H5A H 0.3596 0.3619 -0.0015 0.065 Uiso 1 1 calc R U . . .
H5B H 0.3856 0.3866 -0.0740 0.065 Uiso 1 1 calc R U . . .
H5C H 0.3713 0.3962 0.0678 0.065 Uiso 1 1 calc R U . . .
C6 C 0.39576(6) 0.34550(6) 0.2068(3) 0.0502(6) Uani 1 1 d . U . . .
H6A H 0.3788 0.3279 0.1928 0.075 Uiso 1 1 calc R U . . .
H6B H 0.3859 0.3639 0.2584 0.075 Uiso 1 1 calc R U . . .
H6C H 0.4151 0.3360 0.2542 0.075 Uiso 1 1 calc R U . . .
C7A C 0.44554(9) 0.35257(10) -0.2074(3) 0.0469(9) Uani 0.7 1 d . U P A 1
H71A H 0.4338 0.3347 -0.2561 0.070 Uiso 0.7 1 calc R U P A 1
H72A H 0.4666 0.3583 -0.2525 0.070 Uiso 0.7 1 calc R U P A 1
H73A H 0.4311 0.3726 -0.2025 0.070 Uiso 0.7 1 calc R U P A 1
C7B C 0.4705(2) 0.3342(3) -0.1830(9) 0.057(2) Uani 0.3 1 d . U P A 2
H71B H 0.4614 0.3160 -0.2376 0.086 Uiso 0.3 1 calc R U P A 2
H72B H 0.4951 0.3323 -0.1790 0.086 Uiso 0.3 1 calc R U P A 2
H73B H 0.4643 0.3560 -0.2210 0.086 Uiso 0.3 1 calc R U P A 2
C8A C 0.47979(8) 0.31224(9) -0.0794(5) 0.0516(10) Uani 0.7 1 d . U P A 1
H81A H 0.4726 0.2958 -0.1455 0.077 Uiso 0.7 1 calc R U P A 1
H82A H 0.4822 0.3009 0.0055 0.077 Uiso 0.7 1 calc R U P A 1
H83A H 0.5015 0.3220 -0.1053 0.077 Uiso 0.7 1 calc R U P A 1
C8B C 0.4706(2) 0.30019(18) 0.0215(10) 0.050(2) Uani 0.3 1 d . U P A 2
H81B H 0.4699 0.2812 -0.0398 0.075 Uiso 0.3 1 calc R U P A 2
H82B H 0.4575 0.2947 0.1001 0.075 Uiso 0.3 1 calc R U P A 2
H83B H 0.4941 0.3047 0.0462 0.075 Uiso 0.3 1 calc R U P A 2
C9 C 0.49969(4) 0.37549(4) 0.04279(19) 0.0235(4) Uani 1 1 d . . . . .
C10 C 0.51753(5) 0.36179(5) 0.1487(2) 0.0268(4) Uani 1 1 d . . . . .
C11 C 0.55145(5) 0.37065(5) 0.1636(2) 0.0304(4) Uani 1 1 d . . . . .
H11 H 0.5640 0.3617 0.2350 0.036 Uiso 1 1 calc R U . . .
C12 C 0.56696(5) 0.39204(5) 0.0770(2) 0.0309(4) Uani 1 1 d . . . . .
H12 H 0.5902 0.3973 0.0873 0.037 Uiso 1 1 calc R U . . .
C13 C 0.54901(5) 0.40584(5) -0.0245(2) 0.0289(4) Uani 1 1 d . . . . .
H13 H 0.5600 0.4209 -0.0832 0.035 Uiso 1 1 calc R U . . .
C14 C 0.51496(5) 0.39835(5) -0.04381(19) 0.0267(4) Uani 1 1 d . . . . .
C15 C 0.50142(5) 0.33891(5) 0.2504(2) 0.0384(5) Uani 1 1 d . . . . .
H15 H 0.4786 0.3323 0.2178 0.046 Uiso 1 1 calc R U . . .
C16 C 0.52199(6) 0.30656(6) 0.2722(3) 0.0571(8) Uani 1 1 d . . . . .
H16A H 0.5094 0.2913 0.3298 0.086 Uiso 1 1 calc R U . . .
H16B H 0.5436 0.3123 0.3131 0.086 Uiso 1 1 calc R U . . .
H16C H 0.5261 0.2955 0.1878 0.086 Uiso 1 1 calc R U . . .
C17 C 0.49695(6) 0.35750(7) 0.3802(3) 0.0508(6) Uani 1 1 d . . . . .
H17A H 0.4874 0.3421 0.4454 0.076 Uiso 1 1 calc R U . . .
H17B H 0.4816 0.3767 0.3677 0.076 Uiso 1 1 calc R U . . .
H17C H 0.5189 0.3657 0.4107 0.076 Uiso 1 1 calc R U . . .
C18 C 0.49641(5) 0.41672(6) -0.1541(2) 0.0353(5) Uani 1 1 d . . . . .
H18 H 0.4724 0.4088 -0.1548 0.042 Uiso 1 1 calc R U . . .
C19 C 0.51201(6) 0.40876(7) -0.2878(2) 0.0452(6) Uani 1 1 d . . . . .
H19A H 0.4981 0.4187 -0.3571 0.068 Uiso 1 1 calc R U . . .
H19B H 0.5131 0.3842 -0.2998 0.068 Uiso 1 1 calc R U . . .
H19C H 0.5348 0.4182 -0.2921 0.068 Uiso 1 1 calc R U . . .
C20 C 0.49640(6) 0.45481(6) -0.1328(3) 0.0476(6) Uani 1 1 d . . . . .
H20A H 0.4849 0.4659 -0.2061 0.071 Uiso 1 1 calc R U . . .
H20B H 0.5197 0.4630 -0.1275 0.071 Uiso 1 1 calc R U . . .
H20C H 0.4846 0.4601 -0.0510 0.071 Uiso 1 1 calc R U . . .
C21 C 0.38068(4) 0.47824(4) 0.33621(17) 0.0202(3) Uani 1 1 d . . . . .
C22 C 0.37450(4) 0.49988(4) 0.21414(18) 0.0219(3) Uani 1 1 d . . . . .
C23 C 0.35600(5) 0.53117(4) 0.27017(19) 0.0257(4) Uani 1 1 d . . . . .
H23A H 0.3721 0.5500 0.2836 0.031 Uiso 1 1 calc R U . . .
H23B H 0.3382 0.5388 0.2089 0.031 Uiso 1 1 calc R U . . .
C24 C 0.34052(4) 0.52053(4) 0.39999(18) 0.0225(4) Uani 1 1 d . . . . .
C25 C 0.35373(5) 0.48201(5) 0.10870(18) 0.0266(4) Uani 1 1 d . . . . .
H25A H 0.3522 0.4965 0.0310 0.040 Uiso 1 1 calc R U . . .
H25B H 0.3310 0.4774 0.1423 0.040 Uiso 1 1 calc R U . . .
H25C H 0.3647 0.4607 0.0852 0.040 Uiso 1 1 calc R U . . .
C26 C 0.40799(5) 0.51134(5) 0.1538(2) 0.0289(4) Uani 1 1 d . . . . .
H26A H 0.4036 0.5281 0.0854 0.043 Uiso 1 1 calc R U . . .
H26B H 0.4196 0.4919 0.1155 0.043 Uiso 1 1 calc R U . . .
H26C H 0.4222 0.5214 0.2220 0.043 Uiso 1 1 calc R U . . .
C27 C 0.30468(5) 0.50716(5) 0.3808(2) 0.0270(4) Uani 1 1 d . . . . .
H27A H 0.2908 0.5246 0.3392 0.040 Uiso 1 1 calc R U . . .
H27B H 0.2950 0.5012 0.4661 0.040 Uiso 1 1 calc R U . . .
H27C H 0.3053 0.4871 0.3248 0.040 Uiso 1 1 calc R U . . .
C28 C 0.34021(5) 0.54855(5) 0.5018(2) 0.0304(4) Uani 1 1 d . . . . .
H28A H 0.3248 0.5665 0.4736 0.046 Uiso 1 1 calc R U . . .
H28B H 0.3630 0.5578 0.5115 0.046 Uiso 1 1 calc R U . . .
H28C H 0.3326 0.5394 0.5861 0.046 Uiso 1 1 calc R U . . .
C29 C 0.37356(5) 0.48549(5) 0.57195(18) 0.0239(4) Uani 1 1 d . . . . .
C30 C 0.35448(5) 0.46272(5) 0.64697(18) 0.0273(4) Uani 1 1 d . . . . .
C31 C 0.36633(6) 0.45493(6) 0.7726(2) 0.0359(5) Uani 1 1 d . . . . .
H31 H 0.3538 0.4398 0.8260 0.043 Uiso 1 1 calc R U . . .
C32 C 0.39573(6) 0.46874(6) 0.8206(2) 0.0404(5) Uani 1 1 d . . . . .
H32 H 0.4038 0.4623 0.9046 0.049 Uiso 1 1 calc R U . . .
C33 C 0.41347(5) 0.49189(6) 0.7468(2) 0.0358(5) Uani 1 1 d . . . . .
H33 H 0.4332 0.5020 0.7824 0.043 Uiso 1 1 calc R U . . .
C34 C 0.40311(5) 0.50072(5) 0.62176(19) 0.0273(4) Uani 1 1 d . . . . .
C35 C 0.32262(5) 0.44577(5) 0.59820(19) 0.0289(4) Uani 1 1 d . . . . .
H35 H 0.3196 0.4520 0.5040 0.035 Uiso 1 1 calc R U . . .
C36 C 0.29182(5) 0.45863(6) 0.6737(2) 0.0371(5) Uani 1 1 d . . . . .
H36A H 0.2713 0.4486 0.6368 0.056 Uiso 1 1 calc R U . . .
H36B H 0.2906 0.4833 0.6666 0.056 Uiso 1 1 calc R U . . .
H36C H 0.2939 0.4522 0.7662 0.056 Uiso 1 1 calc R U . . .
C37 C 0.32451(7) 0.40733(5) 0.6066(2) 0.0426(5) Uani 1 1 d . . . . .
H37A H 0.3038 0.3975 0.5703 0.064 Uiso 1 1 calc R U . . .
H37B H 0.3269 0.4005 0.6985 0.064 Uiso 1 1 calc R U . . .
H37C H 0.3440 0.3993 0.5566 0.064 Uiso 1 1 calc R U . . .
C38 C 0.42437(5) 0.52520(5) 0.5438(2) 0.0292(4) Uani 1 1 d . . . . .
H38 H 0.4118 0.5308 0.4618 0.035 Uiso 1 1 calc R U . . .
C39 C 0.43068(5) 0.55828(6) 0.6182(2) 0.0393(5) Uani 1 1 d . . . . .
H39A H 0.4435 0.5738 0.5624 0.059 Uiso 1 1 calc R U . . .
H39B H 0.4436 0.5536 0.6980 0.059 Uiso 1 1 calc R U . . .
H39C H 0.4090 0.5686 0.6416 0.059 Uiso 1 1 calc R U . . .
C40 C 0.45793(5) 0.50934(6) 0.5041(2) 0.0361(5) Uani 1 1 d . . . . .
H40A H 0.4709 0.5254 0.4512 0.054 Uiso 1 1 calc R U . . .
H40B H 0.4537 0.4889 0.4527 0.054 Uiso 1 1 calc R U . . .
H40C H 0.4708 0.5035 0.5829 0.054 Uiso 1 1 calc R U . . .

loop_
_atom_site_aniso_label
_atom_site_aniso_U_11
_atom_site_aniso_U_22
_atom_site_aniso_U_33
_atom_site_aniso_U_23
_atom_site_aniso_U_13
_atom_site_aniso_U_12
Ge1 0.02371(10) 0.02128(10) 0.02420(11) -0.00117(7) 0.00019(7) 0.00435(7)
Ge2 0.01965(10) 0.02222(10) 0.02825(11) -0.00525(8) 0.00026(7) 0.00003(7)
N1 0.0171(7) 0.0261(8) 0.0349(9) -0.0136(7) 0.0019(6) -0.0033(6)
N2 0.0219(7) 0.0189(7) 0.0217(7) -0.0023(6) -0.0019(6) 0.0036(6)
C0A 0.0222(9) 0.0289(10) 0.0420(12) -0.0119(9) -0.0004(8) -0.0032(8)
C0B 0.0436(12) 0.0396(12) 0.0272(11) 0.0040(9) -0.0013(9) 0.0205(10)
C1 0.0172(8) 0.0214(8) 0.0270(9) -0.0023(7) -0.0004(7) -0.0003(6)
C2 0.0178(8) 0.0231(9) 0.0402(11) -0.0076(8) 0.0015(8) -0.0027(7)
C3A 0.0219(17) 0.026(2) 0.047(3) -0.0112(18) -0.001(2) -0.0026(14)
C3B 0.027(4) 0.034(6) 0.045(6) -0.016(4) -0.004(4) -0.006(3)
C4A 0.0213(17) 0.025(3) 0.049(3) -0.0172(19) 0.0055(17) -0.0052(18)
C4B 0.032(4) 0.016(5) 0.053(6) -0.020(4) -0.003(4) -0.007(3)
C5 0.0218(10) 0.0405(12) 0.0668(16) -0.0071(11) -0.0103(10) 0.0000(9)
C6 0.0473(14) 0.0448(13) 0.0585(16) 0.0019(12) 0.0068(12) -0.0205(11)
C7A 0.0372(17) 0.066(2) 0.0373(17) -0.0225(16) 0.0038(14) -0.0179(16)
C7B 0.055(5) 0.061(5) 0.055(5) -0.025(4) -0.002(4) -0.006(4)
C8A 0.0259(15) 0.0393(18) 0.089(3) -0.039(2) 0.0024(17) -0.0014(13)
C8B 0.054(5) 0.023(3) 0.073(6) -0.017(3) -0.021(4) 0.001(3)
C9 0.0150(8) 0.0216(8) 0.0338(10) -0.0111(7) 0.0024(7) -0.0006(7)
C10 0.0209(8) 0.0224(9) 0.0370(11) -0.0054(8) 0.0055(8) 0.0002(7)
C11 0.0213(9) 0.0341(10) 0.0357(11) -0.0041(8) -0.0030(8) 0.0027(8)
C12 0.0170(8) 0.0342(10) 0.0415(12) -0.0106(9) 0.0017(8) -0.0048(8)
C13 0.0213(9) 0.0272(9) 0.0383(11) -0.0041(8) 0.0069(8) -0.0034(7)
C14 0.0209(9) 0.0276(9) 0.0316(10) -0.0071(8) 0.0031(7) 0.0020(7)
C15 0.0263(10) 0.0322(11) 0.0568(15) 0.0130(10) 0.0067(10) 0.0049(8)
C16 0.0384(13) 0.0372(13) 0.096(2) 0.0238(14) 0.0140(14) 0.0108(10)
C17 0.0457(14) 0.0585(15) 0.0482(15) 0.0196(12) 0.0131(11) 0.0146(12)
C18 0.0244(9) 0.0451(12) 0.0365(12) 0.0028(10) 0.0035(8) 0.0048(9)
C19 0.0365(12) 0.0653(16) 0.0337(12) 0.0078(11) 0.0039(10) 0.0057(11)
C20 0.0392(12) 0.0459(13) 0.0577(16) 0.0148(12) 0.0102(11) 0.0125(10)
C21 0.0181(8) 0.0195(8) 0.0229(9) -0.0014(7) -0.0019(7) -0.0007(6)
C22 0.0231(8) 0.0200(8) 0.0227(9) 0.0014(7) -0.0016(7) -0.0010(7)
C23 0.0276(9) 0.0182(8) 0.0313(10) 0.0014(7) -0.0026(8) 0.0008(7)
C24 0.0223(8) 0.0186(8) 0.0266(9) -0.0015(7) -0.0046(7) 0.0048(7)
C25 0.0288(9) 0.0281(9) 0.0228(9) 0.0011(7) -0.0026(7) -0.0015(8)
C26 0.0283(9) 0.0275(9) 0.0308(11) 0.0033(8) 0.0008(8) -0.0053(8)
C27 0.0242(9) 0.0237(9) 0.0332(10) -0.0026(8) -0.0015(8) 0.0032(7)
C28 0.0294(10) 0.0253(9) 0.0366(11) -0.0083(8) -0.0065(8) 0.0076(8)
C29 0.0258(9) 0.0255(9) 0.0202(9) -0.0034(7) -0.0010(7) 0.0068(7)
C30 0.0303(10) 0.0296(9) 0.0219(9) -0.0025(7) 0.0009(8) 0.0067(8)
C31 0.0408(12) 0.0428(12) 0.0241(10) 0.0046(9) 0.0029(9) 0.0051(9)
C32 0.0397(12) 0.0607(15) 0.0209(10) 0.0013(10) -0.0035(9) 0.0111(11)
C33 0.0284(10) 0.0526(13) 0.0265(10) -0.0065(9) -0.0054(8) 0.0064(9)
C34 0.0240(9) 0.0326(10) 0.0253(9) -0.0062(8) -0.0028(7) 0.0076(8)
C35 0.0371(11) 0.0240(9) 0.0256(10) 0.0036(7) -0.0004(8) -0.0016(8)
C36 0.0335(11) 0.0416(12) 0.0361(12) 0.0068(9) 0.0042(9) -0.0053(9)
C37 0.0642(16) 0.0253(10) 0.0384(13) 0.0052(9) -0.0004(11) -0.0028(10)
C38 0.0225(9) 0.0331(10) 0.0319(10) -0.0069(8) -0.0042(8) 0.0005(8)
C39 0.0306(11) 0.0397(12) 0.0475(13) -0.0140(10) -0.0072(10) 0.0002(9)
C40 0.0254(10) 0.0440(12) 0.0389(12) -0.0046(10) 0.0004(9) 0.0017(9)

loop_
_atom_type_symbol
_atom_type_description
_atom_type_scat_dispersion_real
_atom_type_scat_dispersion_imag
_atom_type_scat_source
C C 0.0024 0.0013 'International Tables Vol C Tables 4.2.6.8 and 6.1.1.4'
H H 0.0000 0.0000 'International Tables Vol C Tables 4.2.6.8 and 6.1.1.4'
N N 0.0049 0.0027 'International Tables Vol C Tables 4.2.6.8 and 6.1.1.4'
Ge Ge 0.2622 1.4926 'International Tables Vol C Tables 4.2.6.8 and 6.1.1.4'

loop_
_geom_angle_atom_site_label_1
_geom_angle_atom_site_label_2
_geom_angle_atom_site_label_3
_geom_angle
C21 Ge1 C0B 113.05(8)
C21 Ge1 Ge2 109.02(5)
C0B Ge1 Ge2 106.81(7)
C1 Ge2 C0A 113.66(8)
C1 Ge2 Ge1 110.49(5)
C0A Ge2 Ge1 107.54(7)
C1 N1 C9 122.73(15)
C1 N1 C4A 114.2(3)
C9 N1 C4A 123.1(3)
C1 N1 C4B 115.8(7)
C9 N1 C4B 119.5(6)
C21 N2 C29 121.74(14)
C21 N2 C24 114.10(15)
C29 N2 C24 123.62(14)
Ge2 C0A H0A 109.5
Ge2 C0A H0B 109.5
H0A C0A H0B 109.5
Ge2 C0A H0C 109.5
H0A C0A H0C 109.5
H0B C0A H0C 109.5
Ge1 C0B H0D 109.5
Ge1 C0B H0E 109.5
H0D C0B H0E 109.5
Ge1 C0B H0F 109.5
H0D C0B H0F 109.5
H0E C0B H0F 109.5
N1 C1 C2 107.36(14)
N1 C1 Ge2 126.85(13)
C2 C1 Ge2 123.27(12)
C5 C2 C6 108.36(18)
C5 C2 C1 114.09(16)
C6 C2 C1 109.64(17)
C5 C2 C3A 116.6(3)
C6 C2 C3A 104.3(2)
C1 C2 C3A 103.3(3)
C5 C2 C3B 101.5(5)
C6 C2 C3B 121.2(5)
C1 C2 C3B 102.1(6)
C2 C3A C4A 104.8(5)
C2 C3A H31A 110.8
C4A C3A H31A 110.8
C2 C3A H32A 110.8
C4A C3A H32A 110.8
H31A C3A H32A 108.9
C4B C3B C2 111.3(12)
C4B C3B H31B 109.4
C2 C3B H31B 109.4
C4B C3B H32B 109.4
C2 C3B H32B 109.4
H31B C3B H32B 108.0
N1 C4A C8A 110.3(5)
N1 C4A C7A 116.1(4)
C8A C4A C7A 107.8(5)
N1 C4A C3A 99.8(5)
C8A C4A C3A 111.9(4)
C7A C4A C3A 110.9(5)
C3B C4B C8B 116.5(12)
C3B C4B C7B 113.8(13)
C8B C4B C7B 108.3(11)
C3B C4B N1 97.4(11)
C8B C4B N1 114.8(12)
C7B C4B N1 105.4(9)
C2 C5 H5A 109.5
C2 C5 H5B 109.5
H5A C5 H5B 109.5
C2 C5 H5C 109.5
H5A C5 H5C 109.5
H5B C5 H5C 109.5
C2 C6 H6A 109.5
C2 C6 H6B 109.5
H6A C6 H6B 109.5
C2 C6 H6C 109.5
H6A C6 H6C 109.5
H6B C6 H6C 109.5
C4A C7A H71A 109.5
C4A C7A H72A 109.5
H71A C7A H72A 109.5
C4A C7A H73A 109.5
H71A C7A H73A 109.5
H72A C7A H73A 109.5
C4B C7B H71B 109.5
C4B C7B H72B 109.5
H71B C7B H72B 109.5
C4B C7B H73B 109.5
H71B C7B H73B 109.5
H72B C7B H73B 109.5
C4A C8A H81A 109.5
C4A C8A H82A 109.5
H81A C8A H82A 109.5
C4A C8A H83A 109.5
H81A C8A H83A 109.5
H82A C8A H83A 109.5
C4B C8B H81B 109.5
C4B C8B H82B 109.5
H81B C8B H82B 109.5
C4B C8B H83B 109.5
H81B C8B H83B 109.5
H82B C8B H83B 109.5
C10 C9 C14 121.26(16)
C10 C9 N1 118.41(17)
C14 C9 N1 120.32(17)
C11 C10 C9 118.16(18)
C11 C10 C15 118.66(19)
C9 C10 C15 123.14(17)
C12 C11 C10 121.10(19)
C12 C11 H11 119.5
C10 C11 H11 119.5
C11 C12 C13 120.13(18)
C11 C12 H12 119.9
C13 C12 H12 119.9
C12 C13 C14 121.56(19)
C12 C13 H13 119.2
C14 C13 H13 119.2
C13 C14 C9 117.74(18)
C13 C14 C18 117.86(18)
C9 C14 C18 124.35(17)
C10 C15 C17 110.73(19)
C10 C15 C16 112.00(18)
C17 C15 C16 109.8(2)
C10 C15 H15 108.1
C17 C15 H15 108.1
C16 C15 H15 108.1
C15 C16 H16A 109.5
C15 C16 H16B 109.5
H16A C16 H16B 109.5
C15 C16 H16C 109.5
H16A C16 H16C 109.5
H16B C16 H16C 109.5
C15 C17 H17A 109.5
C15 C17 H17B 109.5
H17A C17 H17B 109.5
C15 C17 H17C 109.5
H17A C17 H17C 109.5
H17B C17 H17C 109.5
C20 C18 C14 111.47(19)
C20 C18 C19 109.4(2)
C14 C18 C19 111.37(17)
C20 C18 H18 108.2
C14 C18 H18 108.2
C19 C18 H18 108.2
C18 C19 H19A 109.5
C18 C19 H19B 109.5
H19A C19 H19B 109.5
C18 C19 H19C 109.5
H19A C19 H19C 109.5
H19B C19 H19C 109.5
C18 C20 H20A 109.5
C18 C20 H20B 109.5
H20A C20 H20B 109.5
C18 C20 H20C 109.5
H20A C20 H20C 109.5
H20B C20 H20C 109.5
N2 C21 C22 108.18(14)
N2 C21 Ge1 125.35(13)
C22 C21 Ge1 123.94(12)
C25 C22 C26 108.70(16)
C25 C22 C21 113.54(15)
C26 C22 C21 110.76(15)
C25 C22 C23 112.07(15)
C26 C22 C23 108.73(15)
C21 C22 C23 102.89(15)
C24 C23 C22 106.91(14)
C24 C23 H23A 110.3
C22 C23 H23A 110.3
C24 C23 H23B 110.3
C22 C23 H23B 110.3
H23A C23 H23B 108.6
N2 C24 C23 100.06(14)
N2 C24 C28 110.94(15)
C23 C24 C28 113.39(16)
N2 C24 C27 111.72(14)
C23 C24 C27 111.05(15)
C28 C24 C27 109.45(15)
C22 C25 H25A 109.5
C22 C25 H25B 109.5
H25A C25 H25B 109.5
C22 C25 H25C 109.5
H25A C25 H25C 109.5
H25B C25 H25C 109.5
C22 C26 H26A 109.5
C22 C26 H26B 109.5
H26A C26 H26B 109.5
C22 C26 H26C 109.5
H26A C26 H26C 109.5
H26B C26 H26C 109.5
C24 C27 H27A 109.5
C24 C27 H27B 109.5
H27A C27 H27B 109.5
C24 C27 H27C 109.5
H27A C27 H27C 109.5
H27B C27 H27C 109.5
C24 C28 H28A 109.5
C24 C28 H28B 109.5
H28A C28 H28B 109.5
C24 C28 H28C 109.5
H28A C28 H28C 109.5
H28B C28 H28C 109.5
C30 C29 C34 121.64(18)
C30 C29 N2 120.97(17)
C34 C29 N2 117.32(17)
C31 C30 C29 117.44(19)
C31 C30 C35 118.88(18)
C29 C30 C35 123.67(17)
C32 C31 C30 121.4(2)
C32 C31 H31 119.3
C30 C31 H31 119.3
C31 C32 C33 120.1(2)
C31 C32 H32 120.0
C33 C32 H32 120.0
C32 C33 C34 121.3(2)
C32 C33 H33 119.3
C34 C33 H33 119.3
C33 C34 C29 118.01(19)
C33 C34 C38 118.80(18)
C29 C34 C38 123.17(18)
C30 C35 C37 112.50(17)
C30 C35 C36 110.57(17)
C37 C35 C36 110.03(18)
C30 C35 H35 107.9
C37 C35 H35 107.9
C36 C35 H35 107.9
C35 C36 H36A 109.5
C35 C36 H36B 109.5
H36A C36 H36B 109.5
C35 C36 H36C 109.5
H36A C36 H36C 109.5
H36B C36 H36C 109.5
C35 C37 H37A 109.5
C35 C37 H37B 109.5
H37A C37 H37B 109.5
C35 C37 H37C 109.5
H37A C37 H37C 109.5
H37B C37 H37C 109.5
C34 C38 C40 111.19(17)
C34 C38 C39 112.24(18)
C40 C38 C39 109.96(16)
C34 C38 H38 107.8
C40 C38 H38 107.8
C39 C38 H38 107.8
C38 C39 H39A 109.5
C38 C39 H39B 109.5
H39A C39 H39B 109.5
C38 C39 H39C 109.5
H39A C39 H39C 109.5
H39B C39 H39C 109.5
C38 C40 H40A 109.5
C38 C40 H40B 109.5
H40A C40 H40B 109.5
C38 C40 H40C 109.5
H40A C40 H40C 109.5
H40B C40 H40C 109.5

loop_
_geom_bond_atom_site_label_1
_geom_bond_atom_site_label_2
_geom_bond_distance
Ge1 C21 1.9240(17)
Ge1 C0B 1.994(2)
Ge1 Ge2 2.4483(8)
Ge2 C1 1.9069(18)
Ge2 C0A 1.9888(18)
N1 C1 1.357(2)
N1 C9 1.442(2)
N1 C4A 1.480(8)
N1 C4B 1.589(17)
N2 C21 1.355(2)
N2 C29 1.437(2)
N2 C24 1.504(2)
C0A H0A 0.9800
C0A H0B 0.9800
C0A H0C 0.9800
C0B H0D 0.9800
C0B H0E 0.9800
C0B H0F 0.9800
C1 C2 1.538(2)
C2 C5 1.509(3)
C2 C6 1.531(3)
C2 C3A 1.545(6)
C2 C3B 1.565(15)
C3A C4A 1.548(10)
C3A H31A 0.9900
C3A H32A 0.9900
C3B C4B 1.47(3)
C3B H31B 0.9900
C3B H32B 0.9900
C4A C8A 1.521(6)
C4A C7A 1.535(7)
C4B C8B 1.523(14)
C4B C7B 1.54(2)
C5 H5A 0.9800
C5 H5B 0.9800
C5 H5C 0.9800
C6 H6A 0.9800
C6 H6B 0.9800
C6 H6C 0.9800
C7A H71A 0.9800
C7A H72A 0.9800
C7A H73A 0.9800
C7B H71B 0.9800
C7B H72B 0.9800
C7B H73B 0.9800
C8A H81A 0.9800
C8A H82A 0.9800
C8A H83A 0.9800
C8B H81B 0.9800
C8B H82B 0.9800
C8B H83B 0.9800
C9 C10 1.401(3)
C9 C14 1.403(3)
C10 C11 1.397(3)
C10 C15 1.519(3)
C11 C12 1.370(3)
C11 H11 0.9500
C12 C13 1.371(3)
C12 H12 0.9500
C13 C14 1.395(2)
C13 H13 0.9500
C14 C18 1.529(3)
C15 C17 1.526(4)
C15 C16 1.535(3)
C15 H15 1.0000
C16 H16A 0.9800
C16 H16B 0.9800
C16 H16C 0.9800
C17 H17A 0.9800
C17 H17B 0.9800
C17 H17C 0.9800
C18 C20 1.524(3)
C18 C19 1.531(3)
C18 H18 1.0000
C19 H19A 0.9800
C19 H19B 0.9800
C19 H19C 0.9800
C20 H20A 0.9800
C20 H20B 0.9800
C20 H20C 0.9800
C21 C22 1.532(2)
C22 C25 1.528(3)
C22 C26 1.531(3)
C22 C23 1.549(2)
C23 C24 1.519(3)
C23 H23A 0.9900
C23 H23B 0.9900
C24 C28 1.520(3)
C24 C27 1.528(2)
C25 H25A 0.9800
C25 H25B 0.9800
C25 H25C 0.9800
C26 H26A 0.9800
C26 H26B 0.9800
C26 H26C 0.9800
C27 H27A 0.9800
C27 H27B 0.9800
C27 H27C 0.9800
C28 H28A 0.9800
C28 H28B 0.9800
C28 H28C 0.9800
C29 C30 1.404(3)
C29 C34 1.412(3)
C30 C31 1.400(3)
C30 C35 1.514(3)
C31 C32 1.377(3)
C31 H31 0.9500
C32 C33 1.379(3)
C32 H32 0.9500
C33 C34 1.385(3)
C33 H33 0.9500
C34 C38 1.511(3)
C35 C37 1.527(3)
C35 C36 1.530(3)
C35 H35 1.0000
C36 H36A 0.9800
C36 H36B 0.9800
C36 H36C 0.9800
C37 H37A 0.9800
C37 H37B 0.9800
C37 H37C 0.9800
C38 C40 1.525(3)
C38 C39 1.535(3)
C38 H38 1.0000
C39 H39A 0.9800
C39 H39B 0.9800
C39 H39C 0.9800
C40 H40A 0.9800
C40 H40B 0.9800
C40 H40C 0.9800
